data_7239365
loop_
_publ_author_name
'Antonov, Liudmil'
'Deneva, Vera'
'Kurteva, Vanya'
'Nedeltcheva, Daniela'
'Crochet, Aurelien'
'Fromm, Katharina M.'

_publ_section_title
;
 Controlled tautomerism -- switching caused by an
 &#x201C;underground&#x201D; anionic effect
;
_journal_issue 47
_journal_name_full 'RSC Advances'
_journal_page_first 25410
_journal_paper_doi 10.1039/c3ra45326j
_journal_volume 3
_journal_year 2013
_chemical_formula_moiety 'C22 H22 N4 O3'
_chemical_formula_sum 'C22 H22 N4 O3'
_chemical_formula_weight 390.44
_chemical_name_systematic 4-((4-nitrophenyl)diazenyl)-2-(piperidin-1-ylmethyl)naphthalen-1-ol
_space_group_IT_number 2
_space_group_name_Hall '-P 1'
_space_group_name_H-M_alt 'P -1'
_symmetry_cell_setting triclinic
_symmetry_Int_Tables_number 2
_symmetry_space_group_name_Hall '-P 1'
_symmetry_space_group_name_H-M 'P -1'
_atom_sites_solution_hydrogens geom
_atom_sites_solution_primary direct
_atom_sites_solution_secondary difmap
_audit_creation_method SHELXL-97
_cell_angle_alpha 82.197(12)
_cell_angle_beta 81.572(12)
_cell_angle_gamma 89.056(12)
_cell_formula_units_Z 2
_cell_length_a 5.2175(7)
_cell_length_b 10.7215(16)
_cell_length_c 17.295(3)
_cell_measurement_reflns_used 4213
_cell_measurement_temperature 200(2)
_cell_measurement_theta_max 24.38
_cell_measurement_theta_min 1.20
_cell_volume 948.2(3)
_computing_cell_refinement X-Area
_computing_data_collection 'X-Area (Stoe & Cie, 2009)'
_computing_data_reduction 'X-RED32(Stoe & Cie, 2009)'
_computing_structure_refinement 'SHELXL-97 (Sheldrick, 2008)'
_computing_structure_solution 'SHELXS-97 (Sheldrick, 2008)'
_diffrn_ambient_temperature 200(2)
_diffrn_detector_area_resol_mean 6.67
_diffrn_measured_fraction_theta_full 1.000
_diffrn_measured_fraction_theta_max 1.000
_diffrn_measurement_device_type 'STOE IPDS 2'
_diffrn_measurement_method 'rotation method'
_diffrn_radiation_monochromator graphite
_diffrn_radiation_probe x-ray
_diffrn_radiation_type MoK\a
_diffrn_radiation_wavelength 0.71073
_diffrn_reflns_av_R_equivalents 0.1473
_diffrn_reflns_av_sigmaI/netI 0.1233
_diffrn_reflns_limit_h_max 6
_diffrn_reflns_limit_h_min -5
_diffrn_reflns_limit_k_max 12
_diffrn_reflns_limit_k_min -12
_diffrn_reflns_limit_l_max 20
_diffrn_reflns_limit_l_min -20
_diffrn_reflns_number 12143
_diffrn_reflns_theta_full 25.00
_diffrn_reflns_theta_max 25.00
_diffrn_reflns_theta_min 1.20
_diffrn_source 'fine-focus sealed tube'
_exptl_absorpt_coefficient_mu 0.093
_exptl_absorpt_correction_type none
_exptl_crystal_colour red
_exptl_crystal_density_diffrn 1.368
_exptl_crystal_density_method 'not measured'
_exptl_crystal_description needle
_exptl_crystal_F_000 412
_exptl_crystal_recrystallization_method Acetonitrile
_exptl_crystal_size_max 0.800
_exptl_crystal_size_mid 0.303
_exptl_crystal_size_min 0.050
_refine_diff_density_max 0.234
_refine_diff_density_min -0.234
_refine_diff_density_rms 0.062
_refine_ls_extinction_method none
_refine_ls_goodness_of_fit_ref 0.842
_refine_ls_hydrogen_treatment mixed
_refine_ls_matrix_type full
_refine_ls_number_parameters 265
_refine_ls_number_reflns 3343
_refine_ls_number_restraints 0
_refine_ls_restrained_S_all 0.842
_refine_ls_R_factor_all 0.1476
_refine_ls_R_factor_gt 0.0605
_refine_ls_shift/su_max 0.000
_refine_ls_shift/su_mean 0.000
_refine_ls_structure_factor_coef Fsqd
_refine_ls_weighting_details 'calc w=1/[\s^2^(Fo^2^)+(0.0836P)^2^+0.0000P] where P=(Fo^2^+2Fc^2^)/3'
_refine_ls_weighting_scheme calc
_refine_ls_wR_factor_gt 0.1530
_refine_ls_wR_factor_ref 0.1832
_reflns_number_gt 1433
_reflns_number_total 3343
_reflns_threshold_expression >2\s(I)
_cod_data_source_file c3ra45326j.txt
_cod_data_source_block no2pip_in_ACN
_cod_original_cell_volume 948.1(2)
_cod_database_code 7239365

loop_
_symmetry_equiv_pos_as_xyz
'x, y, z'
'-x, -y, -z'

loop_
_atom_site_label
_atom_site_type_symbol
_atom_site_fract_x
_atom_site_fract_y
_atom_site_fract_z
_atom_site_U_iso_or_equiv
_atom_site_adp_type
_atom_site_occupancy
_atom_site_symmetry_multiplicity
_atom_site_calc_flag
_atom_site_refinement_flags
C1 C 1.7527(7) 0.6878(4) 0.0332(2) 0.0463(10) Uani 1 1 d .
C2 C 1.8738(8) 0.7952(4) 0.0439(2) 0.0528(11) Uani 1 1 d .
H2 H 1.8091 0.8389 0.0855 0.063 Uiso 1 1 calc R
C3 C 2.0932(8) 0.8389(4) -0.0074(2) 0.0534(11) Uani 1 1 d .
H3 H 2.1821 0.9095 0.0004 0.064 Uiso 1 1 calc R
C4 C 2.1752(7) 0.7751(4) -0.0698(2) 0.0463(10) Uani 1 1 d .
C5 C 2.0552(8) 0.6684(4) -0.0827(2) 0.0540(11) Uani 1 1 d .
H5 H 2.1174 0.6269 -0.1255 0.065 Uiso 1 1 calc R
C6 C 1.8383(8) 0.6241(4) -0.0302(2) 0.0524(11) Uani 1 1 d .
H6 H 1.7516 0.5525 -0.0375 0.063 Uiso 1 1 calc R
C7 C 1.2291(7) 0.6498(4) 0.1913(2) 0.0447(10) Uani 1 1 d .
C8 C 1.0573(7) 0.7367(4) 0.2264(2) 0.0439(9) Uani 1 1 d .
C9 C 1.0856(8) 0.8687(4) 0.2087(2) 0.0510(11) Uani 1 1 d .
H9 H 1.2293 0.9021 0.1742 0.061 Uiso 1 1 calc R
C10 C 0.9069(9) 0.9485(4) 0.2410(2) 0.0572(11) Uani 1 1 d .
H10 H 0.9313 1.0352 0.2296 0.069 Uiso 1 1 calc R
C11 C 0.6845(8) 0.8988(4) 0.2919(3) 0.0566(12) Uani 1 1 d .
H11 H 0.5580 0.9530 0.3116 0.068 Uiso 1 1 calc R
C12 C 0.6545(8) 0.7730(4) 0.3122(2) 0.0491(10) Uani 1 1 d .
H12 H 0.5103 0.7418 0.3472 0.059 Uiso 1 1 calc R
C13 C 0.8392(7) 0.6881(4) 0.2808(2) 0.0462(10) Uani 1 1 d .
C14 C 0.8157(7) 0.5575(4) 0.3040(2) 0.0467(10) Uani 1 1 d .
C15 C 0.9939(7) 0.4738(4) 0.2720(2) 0.0474(10) Uani 1 1 d .
C16 C 1.1987(8) 0.5232(4) 0.2145(2) 0.0483(10) Uani 1 1 d .
H16 H 1.3168 0.4682 0.1915 0.058 Uiso 1 1 calc R
C17 C 0.9650(9) 0.3343(4) 0.2982(2) 0.0532(11) Uani 1 1 d .
H17A H 0.8349 0.3010 0.2717 0.064 Uiso 1 1 calc R
H17B H 1.1279 0.2931 0.2831 0.064 Uiso 1 1 calc R
C18 C 0.8191(8) 0.1739(4) 0.4081(2) 0.0515(10) Uani 1 1 d .
H18A H 0.9667 0.1217 0.3929 0.062 Uiso 1 1 calc R
H18B H 0.6790 0.1528 0.3809 0.062 Uiso 1 1 calc R
C19 C 0.7357(8) 0.1463(4) 0.4960(2) 0.0538(11) Uani 1 1 d .
H19A H 0.6999 0.0570 0.5102 0.065 Uiso 1 1 calc R
H19B H 0.5767 0.1914 0.5101 0.065 Uiso 1 1 calc R
C20 C 0.9410(8) 0.1843(4) 0.5425(2) 0.0513(11) Uani 1 1 d .
H20A H 0.8735 0.1741 0.5983 0.062 Uiso 1 1 calc R
H20B H 1.0921 0.1309 0.5349 0.062 Uiso 1 1 calc R
C21 C 1.0161(8) 0.3206(4) 0.5141(2) 0.0527(11) Uani 1 1 d .
H21A H 0.8697 0.3744 0.5278 0.063 Uiso 1 1 calc R
H21B H 1.1572 0.3435 0.5403 0.063 Uiso 1 1 calc R
C22 C 1.0982(7) 0.3412(4) 0.4263(2) 0.0499(10) Uani 1 1 d .
H22A H 1.1436 0.4290 0.4095 0.060 Uiso 1 1 calc R
H22B H 1.2507 0.2910 0.4130 0.060 Uiso 1 1 calc R
N1 N 1.5360(6) 0.6300(3) 0.08699(19) 0.0514(9) Uani 1 1 d .
N2 N 1.4343(6) 0.7039(3) 0.13416(19) 0.0509(9) Uani 1 1 d .
N3 N 2.4130(7) 0.8208(4) -0.1237(2) 0.0583(10) Uani 1 1 d .
N4 N 0.8890(6) 0.3061(3) 0.38409(18) 0.0449(8) Uani 1 1 d .
O1 O 0.6186(5) 0.5146(3) 0.36107(17) 0.0540(8) Uani 1 1 d .
O2 O 2.4731(6) 0.7695(3) -0.18328(19) 0.0712(9) Uani 1 1 d .
O3 O 2.5323(6) 0.9081(3) -0.1071(2) 0.0760(10) Uani 1 1 d .
H1 H 0.671(12) 0.419(6) 0.384(3) 0.114 Uiso 1 1 d .

loop_
_atom_site_aniso_label
_atom_site_aniso_U_11
_atom_site_aniso_U_22
_atom_site_aniso_U_33
_atom_site_aniso_U_23
_atom_site_aniso_U_13
_atom_site_aniso_U_12
C1 0.041(2) 0.053(3) 0.041(2) -0.0018(19) 0.0024(19) 0.001(2)
C2 0.046(2) 0.059(3) 0.053(2) -0.013(2) 0.000(2) -0.001(2)
C3 0.041(2) 0.059(3) 0.058(3) -0.004(2) -0.003(2) -0.004(2)
C4 0.036(2) 0.051(3) 0.048(2) -0.0018(19) 0.0005(19) 0.0008(19)
C5 0.053(3) 0.060(3) 0.046(2) -0.007(2) 0.003(2) 0.004(2)
C6 0.045(2) 0.061(3) 0.050(2) -0.011(2) 0.000(2) -0.003(2)
C7 0.041(2) 0.050(3) 0.039(2) -0.0026(19) 0.0033(18) -0.0031(19)
C8 0.038(2) 0.050(3) 0.043(2) -0.0031(18) -0.0034(18) -0.0005(18)
C9 0.039(2) 0.058(3) 0.055(2) -0.008(2) -0.002(2) -0.001(2)
C10 0.062(3) 0.048(3) 0.063(3) -0.010(2) -0.011(2) 0.004(2)
C11 0.042(2) 0.064(3) 0.065(3) -0.016(2) -0.005(2) 0.009(2)
C12 0.039(2) 0.051(3) 0.058(2) -0.010(2) -0.0064(19) 0.0025(19)
C13 0.039(2) 0.055(3) 0.045(2) -0.011(2) -0.0021(19) 0.0026(19)
C14 0.035(2) 0.060(3) 0.043(2) -0.0060(19) 0.0027(18) -0.0051(19)
C15 0.043(2) 0.052(3) 0.046(2) -0.009(2) 0.0002(19) -0.001(2)
C16 0.041(2) 0.054(3) 0.047(2) -0.008(2) -0.0002(19) 0.0011(19)
C17 0.055(3) 0.052(3) 0.050(2) -0.009(2) 0.004(2) 0.002(2)
C18 0.045(2) 0.046(2) 0.062(3) -0.006(2) -0.003(2) -0.0023(19)
C19 0.045(2) 0.051(3) 0.062(3) -0.003(2) -0.001(2) -0.001(2)
C20 0.039(2) 0.060(3) 0.053(2) -0.007(2) -0.0001(19) 0.006(2)
C21 0.045(2) 0.060(3) 0.055(3) -0.012(2) -0.010(2) 0.004(2)
C22 0.034(2) 0.052(3) 0.064(3) -0.011(2) -0.007(2) -0.0004(19)
N1 0.046(2) 0.054(2) 0.051(2) -0.0068(17) 0.0024(17) -0.0011(17)
N2 0.0417(19) 0.062(2) 0.0478(19) -0.0069(17) -0.0023(16) 0.0044(17)
N3 0.038(2) 0.069(3) 0.062(2) -0.001(2) 0.0025(19) 0.003(2)
N4 0.0377(17) 0.048(2) 0.0483(18) -0.0066(15) -0.0022(15) -0.0002(15)
O1 0.0364(15) 0.0600(19) 0.0617(18) -0.0058(15) 0.0041(14) -0.0016(14)
O2 0.0509(19) 0.091(3) 0.067(2) -0.0154(19) 0.0137(16) -0.0001(17)
O3 0.055(2) 0.075(2) 0.092(3) -0.007(2) 0.0056(18) -0.0146(18)

loop_
_atom_type_symbol
_atom_type_description
_atom_type_scat_dispersion_real
_atom_type_scat_dispersion_imag
_atom_type_scat_source
C C 0.0033 0.0016 'International Tables Vol C Tables 4.2.6.8 and 6.1.1.4'
H H 0.0000 0.0000 'International Tables Vol C Tables 4.2.6.8 and 6.1.1.4'
N N 0.0061 0.0033 'International Tables Vol C Tables 4.2.6.8 and 6.1.1.4'
O O 0.0106 0.0060 'International Tables Vol C Tables 4.2.6.8 and 6.1.1.4'

loop_
_geom_angle_atom_site_label_1
_geom_angle_atom_site_label_2
_geom_angle_atom_site_label_3
_geom_angle
C2 C1 C6 121.2(4)
C2 C1 N1 123.8(4)
C6 C1 N1 115.0(4)
C1 C2 C3 119.9(4)
C1 C2 H2 120.1
C3 C2 H2 120.1
C4 C3 C2 118.1(4)
C4 C3 H3 120.9
C2 C3 H3 120.9
C3 C4 C5 123.3(4)
C3 C4 N3 117.9(4)
C5 C4 N3 118.8(4)
C4 C5 C6 118.1(4)
C4 C5 H5 120.9
C6 C5 H5 120.9
C1 C6 C5 119.3(4)
C1 C6 H6 120.4
C5 C6 H6 120.4
C16 C7 C8 120.7(4)
C16 C7 N2 123.8(4)
C8 C7 N2 115.5(4)
C9 C8 C7 123.8(4)
C9 C8 C13 118.1(4)
C7 C8 C13 118.0(4)
C10 C9 C8 121.5(4)
C10 C9 H9 119.2
C8 C9 H9 119.2
C9 C10 C11 119.7(4)
C9 C10 H10 120.2
C11 C10 H10 120.2
C12 C11 C10 120.5(4)
C12 C11 H11 119.8
C10 C11 H11 119.8
C11 C12 C13 121.0(4)
C11 C12 H12 119.5
C13 C12 H12 119.5
C14 C13 C12 121.5(4)
C14 C13 C8 119.4(3)
C12 C13 C8 119.1(4)
O1 C14 C15 120.2(4)
O1 C14 C13 118.2(3)
C15 C14 C13 121.6(3)
C14 C15 C16 118.1(4)
C14 C15 C17 120.5(3)
C16 C15 C17 121.4(3)
C7 C16 C15 121.8(4)
C7 C16 H16 119.1
C15 C16 H16 119.1
N4 C17 C15 111.6(3)
N4 C17 H17A 109.3
C15 C17 H17A 109.3
N4 C17 H17B 109.3
C15 C17 H17B 109.3
H17A C17 H17B 108.0
N4 C18 C19 111.4(3)
N4 C18 H18A 109.3
C19 C18 H18A 109.3
N4 C18 H18B 109.3
C19 C18 H18B 109.3
H18A C18 H18B 108.0
C18 C19 C20 112.2(3)
C18 C19 H19A 109.2
C20 C19 H19A 109.2
C18 C19 H19B 109.2
C20 C19 H19B 109.2
H19A C19 H19B 107.9
C21 C20 C19 109.0(3)
C21 C20 H20A 109.9
C19 C20 H20A 109.9
C21 C20 H20B 109.9
C19 C20 H20B 109.9
H20A C20 H20B 108.3
C22 C21 C20 110.9(3)
C22 C21 H21A 109.5
C20 C21 H21A 109.5
C22 C21 H21B 109.5
C20 C21 H21B 109.5
H21A C21 H21B 108.0
N4 C22 C21 111.2(3)
N4 C22 H22A 109.4
C21 C22 H22A 109.4
N4 C22 H22B 109.4
C21 C22 H22B 109.4
H22A C22 H22B 108.0
N2 N1 C1 111.9(3)
N1 N2 C7 114.4(4)
O3 N3 O2 124.4(4)
O3 N3 C4 118.1(4)
O2 N3 C4 117.5(4)
C18 N4 C17 111.7(3)
C18 N4 C22 110.3(3)
C17 N4 C22 110.8(3)
C14 O1 H1 106(3)

loop_
_geom_bond_atom_site_label_1
_geom_bond_atom_site_label_2
_geom_bond_distance
C1 C2 1.370(6)
C1 C6 1.385(5)
C1 N1 1.444(5)
C2 C3 1.387(6)
C2 H2 0.9300
C3 C4 1.367(6)
C3 H3 0.9300
C4 C5 1.373(6)
C4 N3 1.486(5)
C5 C6 1.390(6)
C5 H5 0.9300
C6 H6 0.9300
C7 C16 1.368(6)
C7 C8 1.416(5)
C7 N2 1.419(5)
C8 C9 1.413(6)
C8 C13 1.423(5)
C9 C10 1.366(5)
C9 H9 0.9300
C10 C11 1.414(6)
C10 H10 0.9300
C11 C12 1.353(6)
C11 H11 0.9300
C12 C13 1.415(5)
C12 H12 0.9300
C13 C14 1.405(6)
C14 O1 1.356(4)
C14 C15 1.390(5)
C15 C16 1.406(5)
C15 C17 1.506(5)
C16 H16 0.9300
C17 N4 1.471(5)
C17 H17A 0.9700
C17 H17B 0.9700
C18 N4 1.458(5)
C18 C19 1.509(5)
C18 H18A 0.9700
C18 H18B 0.9700
C19 C20 1.522(6)
C19 H19A 0.9700
C19 H19B 0.9700
C20 C21 1.516(6)
C20 H20A 0.9700
C20 H20B 0.9700
C21 C22 1.504(5)
C21 H21A 0.9700
C21 H21B 0.9700
C22 N4 1.479(5)
C22 H22A 0.9700
C22 H22B 0.9700
N1 N2 1.269(4)
N3 O3 1.221(5)
N3 O2 1.231(4)
O1 H1 1.09(6)

loop_
_geom_hbond_atom_site_label_D
_geom_hbond_atom_site_label_H
_geom_hbond_atom_site_label_A
_geom_hbond_distance_DH
_geom_hbond_distance_HA
_geom_hbond_distance_DA
_geom_hbond_angle_DHA
O1 H1 N4 1.09(6) 1.65(6) 2.639(4) 148(5)

loop_
_geom_torsion_atom_site_label_1
_geom_torsion_atom_site_label_2
_geom_torsion_atom_site_label_3
_geom_torsion_atom_site_label_4
_geom_torsion
C6 C1 C2 C3 -2.8(6)
N1 C1 C2 C3 175.0(4)
C1 C2 C3 C4 2.8(6)
C2 C3 C4 C5 -1.8(6)
C2 C3 C4 N3 -178.9(4)
C3 C4 C5 C6 0.6(6)
N3 C4 C5 C6 177.7(4)
C2 C1 C6 C5 1.7(6)
N1 C1 C6 C5 -176.3(4)
C4 C5 C6 C1 -0.5(6)
C16 C7 C8 C9 176.2(4)
N2 C7 C8 C9 -1.5(6)
C16 C7 C8 C13 -5.7(6)
N2 C7 C8 C13 176.5(3)
C7 C8 C9 C10 176.4(4)
C13 C8 C9 C10 -1.6(6)
C8 C9 C10 C11 -1.6(6)
C9 C10 C11 C12 3.6(7)
C10 C11 C12 C13 -2.4(6)
C11 C12 C13 C14 177.3(4)
C11 C12 C13 C8 -0.9(6)
C9 C8 C13 C14 -175.4(4)
C7 C8 C13 C14 6.5(6)
C9 C8 C13 C12 2.8(6)
C7 C8 C13 C12 -175.3(4)
C12 C13 C14 O1 -3.9(6)
C8 C13 C14 O1 174.3(3)
C12 C13 C14 C15 178.6(4)
C8 C13 C14 C15 -3.2(6)
O1 C14 C15 C16 -178.3(3)
C13 C14 C15 C16 -0.9(6)
O1 C14 C15 C17 2.2(6)
C13 C14 C15 C17 179.7(4)
C8 C7 C16 C15 1.7(6)
N2 C7 C16 C15 179.3(4)
C14 C15 C16 C7 1.7(6)
C17 C15 C16 C7 -178.8(4)
C14 C15 C17 N4 -41.7(5)
C16 C15 C17 N4 138.8(4)
N4 C18 C19 C20 -55.7(4)
C18 C19 C20 C21 53.1(4)
C19 C20 C21 C22 -54.3(4)
C20 C21 C22 N4 58.5(4)
C2 C1 N1 N2 15.2(5)
C6 C1 N1 N2 -166.9(3)
C1 N1 N2 C7 -176.7(3)
C16 C7 N2 N1 22.8(6)
C8 C7 N2 N1 -159.5(3)
C3 C4 N3 O3 4.4(5)
C5 C4 N3 O3 -172.9(4)
C3 C4 N3 O2 -174.0(4)
C5 C4 N3 O2 8.8(5)
C19 C18 N4 C17 -178.7(3)
C19 C18 N4 C22 57.6(4)
C15 C17 N4 C18 170.5(3)
C15 C17 N4 C22 -66.1(4)
C21 C22 N4 C18 -59.5(4)
C21 C22 N4 C17 176.3(3)
